data_2242107
loop_
_publ_author_name
'Soto-Monsalve, M\'onica'
'Romero, Elkin L.'
'Zuluaga, Fabio'
'Chaur, Manuel N.'
'D'Vries, Richard F.'

_publ_section_title
;
 (<i>E</i>)-5-[1-Hydroxy-3-(3,4,5-trimethoxyphenyl)allylidene]-1,3-dimethylpyrimidine-2,4,6-trione:
 crystal structure and Hirshfeld surface analysis
;
_journal_coeditor_code HB7681
_journal_issue 8
_journal_name_full 'Acta Crystallographica Section E'
_journal_page_first 1197
_journal_page_last 1201
_journal_paper_doi 10.1107/S2056989017010374
_journal_volume 73
_journal_year 2017
_chemical_formula_iupac 'C18 H20 N2 O7'
_chemical_formula_moiety 'C18 H20 N2 O7'
_chemical_formula_sum 'C18 H20 N2 O7'
_chemical_formula_weight 376.36
_chemical_name_systematic
(<i>E</i>)-5-[1-Hydroxy-3-(3,4,5-trimethoxyphenyl)allylidene]-1,3-dimethylpyrimidine-2,4,6-trione
_space_group_crystal_system triclinic
_space_group_IT_number 2
_space_group_name_Hall '-P 1'
_space_group_name_H-M_alt 'P -1'
_symmetry_space_group_name_Hall '-P 1'
_symmetry_space_group_name_H-M 'P -1'
_atom_sites_solution_hydrogens geom
_atom_sites_solution_primary direct
_audit_creation_method SHELXL-2014/7
_cell_angle_alpha 104.5200(10)
_cell_angle_beta 98.4220(10)
_cell_angle_gamma 98.9090(10)
_cell_formula_units_Z 2
_cell_length_a 7.9989(3)
_cell_length_b 8.0659(3)
_cell_length_c 14.6533(5)
_cell_measurement_reflns_used 9895
_cell_measurement_temperature 296(2)
_cell_measurement_theta_max 26.42
_cell_measurement_theta_min 2.63
_cell_volume 887.04(6)
_computing_cell_refinement
;
SAINT (Bruker, 2012)
;
_computing_data_collection
;
APEX2 (Bruker, 2012)
;
_computing_data_reduction
;
SAINT (Bruker, 2012)
;
_computing_molecular_graphics
;
ORTEP-3 for Windows (Farrugia, 2012),
Mercury (Macrae <i>et al.</i>,  2008) and
<i>CrystalExplorer</i> (McKinnon <i>et al.</i>,  2004)
;
_computing_publication_material
;
WinGX (Farrugia, 2012) and <i>OLEX2</i> (Dolomanov <i>et al.</i>,
2009)
;
_computing_structure_refinement
;
SHELXL2014 (Sheldrick, 2015)
;
_computing_structure_solution
;
SHELXS2013 (Sheldrick, 2008)
;
_diffrn_ambient_temperature 296(2)
_diffrn_detector_area_resol_mean 7.9
_diffrn_measured_fraction_theta_full 0.999
_diffrn_measured_fraction_theta_max 0.995
_diffrn_measurement_device_type 'Bruker APEXII CCD'
_diffrn_measurement_method '\f and \w scans'
_diffrn_radiation_type MoK\a
_diffrn_radiation_wavelength 0.71073
_diffrn_reflns_av_R_equivalents 0.0210
_diffrn_reflns_limit_h_max 9
_diffrn_reflns_limit_h_min -10
_diffrn_reflns_limit_k_max 10
_diffrn_reflns_limit_k_min -10
_diffrn_reflns_limit_l_max 18
_diffrn_reflns_limit_l_min -18
_diffrn_reflns_number 26167
_diffrn_reflns_theta_full 25.242
_diffrn_reflns_theta_max 26.462
_diffrn_reflns_theta_min 1.463
_exptl_absorpt_coefficient_mu 0.110
_exptl_absorpt_correction_T_max 0.7454
_exptl_absorpt_correction_T_min 0.7144
_exptl_absorpt_correction_type multi-scan
_exptl_absorpt_process_details
;
(SADABS; Bruker, 2015)
;
_exptl_crystal_colour 'light yellow'
_exptl_crystal_density_diffrn 1.409
_exptl_crystal_description needle
_exptl_crystal_F_000 396
_exptl_crystal_size_max 1.071
_exptl_crystal_size_mid 0.330
_exptl_crystal_size_min 0.282
_refine_diff_density_max 0.264
_refine_diff_density_min -0.215
_refine_ls_extinction_method none
_refine_ls_goodness_of_fit_ref 1.043
_refine_ls_hydrogen_treatment constr
_refine_ls_matrix_type full
_refine_ls_number_parameters 250
_refine_ls_number_reflns 3626
_refine_ls_number_restraints 0
_refine_ls_restrained_S_all 1.043
_refine_ls_R_factor_all 0.0470
_refine_ls_R_factor_gt 0.0425
_refine_ls_shift/su_max 0.000
_refine_ls_shift/su_mean 0.000
_refine_ls_structure_factor_coef Fsqd
_refine_ls_weighting_details 'w=1/[\s^2^(Fo^2^)+(0.0676P)^2^+0.2330P] where P=(Fo^2^+2Fc^2^)/3'
_refine_ls_weighting_scheme calc
_refine_ls_wR_factor_gt 0.1250
_refine_ls_wR_factor_ref 0.1301
_reflns_number_gt 3176
_reflns_number_total 3626
_reflns_threshold_expression 'I > 2\s(I)'
_cod_data_source_file hb7681sup1.cif
_cod_data_source_block I
_cod_database_code 2242107
_shelx_space_group_comment
;
The symmetry employed for this shelxl refinement is uniquely defined
by the following loop, which should always be used as a source of
symmetry information in preference to the above space-group names.
They are only intended as comments.
;
_shelx_estimated_absorpt_t_min 0.892
_shelx_estimated_absorpt_t_max 0.970

loop_
_space_group_symop_operation_xyz
'x, y, z'
'-x, -y, -z'

loop_
_atom_site_type_symbol
_atom_site_label
_atom_site_fract_x
_atom_site_fract_y
_atom_site_fract_z
_atom_site_U_iso_or_equiv
_atom_site_adp_type
_atom_site_calc_flag
_atom_site_occupancy
C C1 0.10573(17) 0.71389(17) 1.15734(9) 0.0393(3) Uani d 1
C C2 0.21740(18) 0.71690(18) 1.24039(10) 0.0430(3) Uani d 1
H H2 0.3327 0.7711 1.2512 0.052 Uiso calc 1
C C3 0.15737(19) 0.63927(18) 1.30710(10) 0.0435(3) Uani d 1
C C4 -0.01447(19) 0.55537(18) 1.29072(10) 0.0426(3) Uani d 1
C C5 -0.12826(18) 0.55865(19) 1.20923(10) 0.0446(3) Uani d 1
C C6 -0.06846(18) 0.63736(18) 1.14315(10) 0.0433(3) Uani d 1
H H6 -0.1446 0.6392 1.0892 0.052 Uiso calc 1
C C7 0.4228(3) 0.7414(3) 1.41741(15) 0.0841(7) Uani d 1
H H7A 0.4901 0.7025 1.3701 0.126 Uiso calc 1
H H7B 0.4774 0.7334 1.4786 0.126 Uiso calc 1
H H7C 0.4144 0.8605 1.4220 0.126 Uiso calc 1
C C8 -0.1648(3) 0.5368(3) 1.41581(15) 0.0809(6) Uani d 1
H H8A -0.2713 0.5483 1.3805 0.121 Uiso calc 1
H H8B -0.1021 0.6501 1.4544 0.121 Uiso calc 1
H H8C -0.1886 0.4634 1.4567 0.121 Uiso calc 1
C C9 -0.4173(2) 0.4882(3) 1.12169(14) 0.0699(5) Uani d 1
H H9A -0.3869 0.4312 1.0624 0.105 Uiso calc 1
H H9B -0.4172 0.6085 1.1248 0.105 Uiso calc 1
H H9C -0.5302 0.4314 1.1248 0.105 Uiso calc 1
C C10 0.17536(17) 0.78939(18) 1.08679(10) 0.0422(3) Uani d 1
H H10 0.2915 0.8426 1.1020 0.051 Uiso calc 1
C C11 0.08636(18) 0.78836(19) 1.00250(10) 0.0443(3) Uani d 1
H H11 -0.0303 0.7369 0.9863 0.053 Uiso calc 1
C C12 0.16329(17) 0.86397(18) 0.93467(10) 0.0426(3) Uani d 1
C C13 0.07305(17) 0.87319(17) 0.84766(10) 0.0392(3) Uani d 1
C C14 0.16886(19) 0.94308(18) 0.78507(11) 0.0441(3) Uani d 1
C C15 -0.0952(2) 0.88897(19) 0.66628(11) 0.0480(3) Uani d 1
C C16 -0.11265(18) 0.81213(18) 0.81775(10) 0.0417(3) Uani d 1
C C17 0.1805(3) 1.0066(3) 0.63158(14) 0.0735(5) Uani d 1
H H17A 0.2704 1.1046 0.6673 0.110 Uiso calc 1
H H17B 0.1053 1.0413 0.5856 0.110 Uiso calc 1
H H17C 0.2307 0.9140 0.5986 0.110 Uiso calc 1
C C18 -0.3720(2) 0.7703(3) 0.69641(14) 0.0674(5) Uani d 1
H H18A -0.3975 0.6558 0.6518 0.101 Uiso calc 1
H H18B -0.4164 0.8507 0.6656 0.101 Uiso calc 1
H H18C -0.4248 0.7668 0.7509 0.101 Uiso calc 1
N N1 0.08167(17) 0.94549(16) 0.69760(9) 0.0479(3) Uani d 1
N N2 -0.18496(15) 0.82765(16) 0.72844(9) 0.0463(3) Uani d 1
O O1 0.25706(15) 0.63579(17) 1.39048(8) 0.0625(3) Uani d 1
O O2 -0.06606(16) 0.46212(14) 1.35161(8) 0.0573(3) Uani d 1
O O3 -0.29489(14) 0.47840(17) 1.20048(9) 0.0638(3) Uani d 1
O O4 0.33028(13) 0.92287(18) 0.96038(8) 0.0611(3) Uani d 1
H H4 0.3661 0.9594 0.9180 0.092 Uiso calc 1
O O5 0.32765(14) 1.00179(16) 0.80691(9) 0.0603(3) Uani d 1
O O6 -0.16669(18) 0.89585(18) 0.58887(8) 0.0693(4) Uani d 1
O O7 -0.20868(13) 0.75253(17) 0.86397(8) 0.0608(3) Uani d 1

loop_
_atom_site_aniso_label
_atom_site_aniso_U_11
_atom_site_aniso_U_22
_atom_site_aniso_U_33
_atom_site_aniso_U_12
_atom_site_aniso_U_13
_atom_site_aniso_U_23
C1 0.0395(7) 0.0408(7) 0.0361(6) 0.0050(5) 0.0078(5) 0.0095(5)
C2 0.0369(7) 0.0482(7) 0.0415(7) 0.0046(5) 0.0054(5) 0.0117(6)
C3 0.0455(8) 0.0483(7) 0.0378(7) 0.0118(6) 0.0055(6) 0.0141(6)
C4 0.0482(8) 0.0422(7) 0.0418(7) 0.0091(6) 0.0138(6) 0.0164(6)
C5 0.0393(7) 0.0475(7) 0.0455(7) 0.0016(6) 0.0092(6) 0.0143(6)
C6 0.0398(7) 0.0524(8) 0.0367(7) 0.0038(6) 0.0047(5) 0.0151(6)
C7 0.0596(11) 0.1186(17) 0.0669(12) -0.0029(11) -0.0179(9) 0.0429(12)
C8 0.0891(14) 0.1140(17) 0.0749(13) 0.0458(13) 0.0456(11) 0.0575(12)
C9 0.0363(8) 0.0968(14) 0.0761(12) -0.0053(8) 0.0029(8) 0.0393(10)
C10 0.0353(7) 0.0473(7) 0.0413(7) 0.0018(5) 0.0082(5) 0.0111(6)
C11 0.0350(7) 0.0537(8) 0.0424(7) -0.0011(6) 0.0078(5) 0.0159(6)
C12 0.0327(6) 0.0493(7) 0.0448(7) 0.0012(5) 0.0100(5) 0.0142(6)
C13 0.0354(7) 0.0428(7) 0.0409(7) 0.0038(5) 0.0119(5) 0.0142(5)
C14 0.0444(8) 0.0436(7) 0.0504(8) 0.0080(6) 0.0194(6) 0.0186(6)
C15 0.0592(9) 0.0477(8) 0.0417(7) 0.0173(6) 0.0125(6) 0.0150(6)
C16 0.0370(7) 0.0455(7) 0.0425(7) 0.0053(5) 0.0085(5) 0.0138(6)
C17 0.0860(13) 0.0876(13) 0.0673(11) 0.0165(11) 0.0381(10) 0.0456(10)
C18 0.0459(9) 0.0906(13) 0.0620(10) 0.0097(8) -0.0030(8) 0.0244(9)
N1 0.0586(8) 0.0482(7) 0.0462(7) 0.0127(5) 0.0216(6) 0.0224(5)
N2 0.0426(7) 0.0535(7) 0.0431(6) 0.0096(5) 0.0064(5) 0.0152(5)
O1 0.0543(7) 0.0855(8) 0.0517(6) 0.0084(6) 0.0002(5) 0.0352(6)
O2 0.0710(7) 0.0561(6) 0.0581(7) 0.0159(5) 0.0247(6) 0.0309(5)
O3 0.0423(6) 0.0871(8) 0.0622(7) -0.0093(5) 0.0059(5) 0.0370(6)
O4 0.0330(5) 0.0924(9) 0.0565(7) -0.0072(5) 0.0047(5) 0.0324(6)
O5 0.0428(6) 0.0774(8) 0.0696(7) 0.0017(5) 0.0222(5) 0.0362(6)
O6 0.0839(9) 0.0855(9) 0.0461(6) 0.0249(7) 0.0099(6) 0.0284(6)
O7 0.0348(5) 0.0905(8) 0.0591(7) -0.0065(5) 0.0078(5) 0.0369(6)

loop_
_atom_type_symbol
_atom_type_description
_atom_type_scat_dispersion_real
_atom_type_scat_dispersion_imag
_atom_type_scat_source
C C 0.0033 0.0016 'International Tables Vol C Tables 4.2.6.8 and 6.1.1.4'
H H 0.0000 0.0000 'International Tables Vol C Tables 4.2.6.8 and 6.1.1.4'
N N 0.0061 0.0033 'International Tables Vol C Tables 4.2.6.8 and 6.1.1.4'
O O 0.0106 0.0060 'International Tables Vol C Tables 4.2.6.8 and 6.1.1.4'

loop_
_geom_angle_atom_site_label_1
_geom_angle_atom_site_label_2
_geom_angle_atom_site_label_3
_geom_angle
C2 C1 C6 119.47(12)
C2 C1 C10 118.69(12)
C6 C1 C10 121.83(12)
C3 C2 C1 120.32(13)
C3 C2 H2 119.8
C1 C2 H2 119.8
O1 C3 C2 124.48(13)
O1 C3 C4 115.30(12)
C2 C3 C4 120.22(13)
O2 C4 C3 119.14(13)
O2 C4 C5 121.34(13)
C3 C4 C5 119.39(12)
O3 C5 C6 124.28(13)
O3 C5 C4 115.49(12)
C6 C5 C4 120.22(13)
C5 C6 C1 120.23(13)
C5 C6 H6 119.9
C1 C6 H6 119.9
O1 C7 H7A 109.5
O1 C7 H7B 109.5
H7A C7 H7B 109.5
O1 C7 H7C 109.5
H7A C7 H7C 109.5
H7B C7 H7C 109.5
O2 C8 H8A 109.5
O2 C8 H8B 109.5
H8A C8 H8B 109.5
O2 C8 H8C 109.5
H8A C8 H8C 109.5
H8B C8 H8C 109.5
O3 C9 H9A 109.5
O3 C9 H9B 109.5
H9A C9 H9B 109.5
O3 C9 H9C 109.5
H9A C9 H9C 109.5
H9B C9 H9C 109.5
C11 C10 C1 125.35(13)
C11 C10 H10 117.3
C1 C10 H10 117.3
C10 C11 C12 122.86(13)
C10 C11 H11 118.6
C12 C11 H11 118.6
O4 C12 C13 120.83(12)
O4 C12 C11 114.45(12)
C13 C12 C11 124.71(12)
C12 C13 C14 118.37(12)
C12 C13 C16 122.27(12)
C14 C13 C16 119.35(13)
O5 C14 N1 118.50(12)
O5 C14 C13 122.93(14)
N1 C14 C13 118.57(13)
O6 C15 N2 122.00(15)
O6 C15 N1 121.53(15)
N2 C15 N1 116.47(13)
O7 C16 N2 118.09(13)
O7 C16 C13 126.00(13)
N2 C16 C13 115.90(12)
N1 C17 H17A 109.5
N1 C17 H17B 109.5
H17A C17 H17B 109.5
N1 C17 H17C 109.5
H17A C17 H17C 109.5
H17B C17 H17C 109.5
N2 C18 H18A 109.5
N2 C18 H18B 109.5
H18A C18 H18B 109.5
N2 C18 H18C 109.5
H18A C18 H18C 109.5
H18B C18 H18C 109.5
C14 N1 C15 123.97(12)
C14 N1 C17 118.57(14)
C15 N1 C17 117.44(14)
C15 N2 C16 125.68(13)
C15 N2 C18 116.73(13)
C16 N2 C18 117.58(13)
C3 O1 C7 117.14(13)
C4 O2 C8 116.71(13)
C5 O3 C9 117.32(12)
C12 O4 H4 109.5

loop_
_geom_bond_atom_site_label_1
_geom_bond_atom_site_label_2
_geom_bond_distance
C1 C2 1.3926(19)
C1 C6 1.3964(19)
C1 C10 1.4592(19)
C2 C3 1.389(2)
C2 H2 0.9300
C3 O1 1.3668(17)
C3 C4 1.392(2)
C4 O2 1.3713(17)
C4 C5 1.400(2)
C5 O3 1.3613(17)
C5 C6 1.3854(19)
C6 H6 0.9300
C7 O1 1.403(2)
C7 H7A 0.9600
C7 H7B 0.9600
C7 H7C 0.9600
C8 O2 1.397(2)
C8 H8A 0.9600
C8 H8B 0.9600
C8 H8C 0.9600
C9 O3 1.427(2)
C9 H9A 0.9600
C9 H9B 0.9600
C9 H9C 0.9600
C10 C11 1.330(2)
C10 H10 0.9300
C11 C12 1.4509(19)
C11 H11 0.9300
C12 O4 1.3108(17)
C12 C13 1.395(2)
C13 C14 1.4414(18)
C13 C16 1.4545(19)
C14 O5 1.2484(18)
C14 N1 1.3728(19)
C15 O6 1.2115(19)
C15 N2 1.377(2)
C15 N1 1.388(2)
C16 O7 1.2171(17)
C16 N2 1.3949(18)
C17 N1 1.4651(19)
C17 H17A 0.9600
C17 H17B 0.9600
C17 H17C 0.9600
C18 N2 1.464(2)
C18 H18A 0.9600
C18 H18B 0.9600
C18 H18C 0.9600
O4 H4 0.8200

loop_
_geom_hbond_atom_site_label_D
_geom_hbond_atom_site_label_H
_geom_hbond_atom_site_label_A
_geom_hbond_site_symmetry_A
_geom_hbond_distance_DH
_geom_hbond_distance_HA
_geom_hbond_distance_DA
_geom_hbond_angle_DHA
O4 H4 O5 . 0.82 1.74 2.4841(15) 150
C11 H11 O7 . 0.93 2.16 2.8044(18) 125
C8 H8B O6 1_556 0.96 2.60 3.341(3) 135
C9 H9C O7 2_467 0.96 2.42 3.3694(19) 170

loop_
_geom_torsion_atom_site_label_1
_geom_torsion_atom_site_label_2
_geom_torsion_atom_site_label_3
_geom_torsion_atom_site_label_4
_geom_torsion
C6 C1 C2 C3 2.1(2)
C10 C1 C2 C3 -177.07(13)
C1 C2 C3 O1 -179.95(13)
C1 C2 C3 C4 1.0(2)
O1 C3 C4 O2 -6.8(2)
C2 C3 C4 O2 172.34(13)
O1 C3 C4 C5 177.24(13)
C2 C3 C4 C5 -3.6(2)
O2 C4 C5 O3 6.2(2)
C3 C4 C5 O3 -177.92(13)
O2 C4 C5 C6 -172.77(13)
C3 C4 C5 C6 3.1(2)
O3 C5 C6 C1 -178.84(14)
C4 C5 C6 C1 0.0(2)
C2 C1 C6 C5 -2.7(2)
C10 C1 C6 C5 176.53(13)
C2 C1 C10 C11 176.58(14)
C6 C1 C10 C11 -2.6(2)
C1 C10 C11 C12 -179.27(13)
C10 C11 C12 O4 4.4(2)
C10 C11 C12 C13 -176.76(14)
O4 C12 C13 C14 2.3(2)
C11 C12 C13 C14 -176.48(13)
O4 C12 C13 C16 -178.81(13)
C11 C12 C13 C16 2.4(2)
C12 C13 C14 O5 -2.9(2)
C16 C13 C14 O5 178.20(13)
C12 C13 C14 N1 177.25(12)
C16 C13 C14 N1 -1.7(2)
C12 C13 C16 O7 2.1(2)
C14 C13 C16 O7 -179.05(15)
C12 C13 C16 N2 -179.24(12)
C14 C13 C16 N2 -0.35(19)
O5 C14 N1 C15 -178.00(13)
C13 C14 N1 C15 1.9(2)
O5 C14 N1 C17 3.8(2)
C13 C14 N1 C17 -176.34(14)
O6 C15 N1 C14 179.01(14)
N2 C15 N1 C14 0.1(2)
O6 C15 N1 C17 -2.7(2)
N2 C15 N1 C17 178.30(14)
O6 C15 N2 C16 178.65(14)
N1 C15 N2 C16 -2.4(2)
O6 C15 N2 C18 0.1(2)
N1 C15 N2 C18 179.10(14)
O7 C16 N2 C15 -178.70(14)
C13 C16 N2 C15 2.5(2)
O7 C16 N2 C18 -0.2(2)
C13 C16 N2 C18 -179.01(14)
C2 C3 O1 C7 10.7(2)
C4 C3 O1 C7 -170.18(17)
C3 C4 O2 C8 106.41(19)
C5 C4 O2 C8 -77.7(2)
C6 C5 O3 C9 -4.9(2)
C4 C5 O3 C9 176.16(15)

_cod_database_fobs_code 2242107
